data_1502981
loop_
_publ_author_name
'Li, Yan'
'Li, Cheng'
'Yue, Wan'
'Jiang, Wei'
'Kopecek, Ralf'
'Qu, Jianqiang'
'Wang, Zhaohui'

_publ_section_title
;
 Direct functionalization of polycyclic aromatics via radical
 perfluoroalkylation.
;
_journal_issue 10
_journal_name_full 'Organic letters'
_journal_page_first 2374
_journal_page_last 2377
_journal_paper_doi 10.1021/ol1007197
_journal_volume 12
_journal_year 2010
_chemical_formula_sum 'C58 H46 F18 N2 O5'
_chemical_formula_weight 1192.97
_chemical_name_systematic
; 
 ? 
;
_space_group_IT_number 14
_symmetry_cell_setting monoclinic
_symmetry_space_group_name_Hall '-P 2yn'
_symmetry_space_group_name_H-M 'P 1 21/n 1'
_atom_sites_solution_hydrogens geom
_atom_sites_solution_primary direct
_atom_sites_solution_secondary difmap
_audit_creation_method SHELXL-97
_cell_angle_alpha 90.00
_cell_angle_beta 104.71(3)
_cell_angle_gamma 90.00
_cell_formula_units_Z 4
_cell_length_a 15.213(3)
_cell_length_b 14.512(3)
_cell_length_c 25.763(5)
_cell_measurement_reflns_used 7148
_cell_measurement_temperature 113(2)
_cell_measurement_theta_max 27.932
_cell_measurement_theta_min 1.384
_cell_volume 5501(2)
_computing_cell_refinement crystalclear
_computing_data_collection crystalclear
_computing_data_reduction crystalclear
_computing_molecular_graphics 'Bruker SHELXTL'
_computing_publication_material 'Bruker SHELXTL'
_computing_structure_refinement 'SHELXL-97 (Sheldrick, 1997)'
_computing_structure_solution 'SHELXS-97 (Sheldrick, 1990)'
_diffrn_ambient_temperature 113(2)
_diffrn_measured_fraction_theta_full 0.999
_diffrn_measured_fraction_theta_max 0.999
_diffrn_measurement_device_type 'rigaku saturn'
_diffrn_measurement_method '\w scans'
_diffrn_radiation_monochromator confocal
_diffrn_radiation_source 'rotating anode'
_diffrn_radiation_type MoK\a
_diffrn_radiation_wavelength 0.71073
_diffrn_reflns_av_R_equivalents 0.1530
_diffrn_reflns_av_sigmaI/netI 0.1455
_diffrn_reflns_limit_h_max 18
_diffrn_reflns_limit_h_min -18
_diffrn_reflns_limit_k_max 17
_diffrn_reflns_limit_k_min -17
_diffrn_reflns_limit_l_max 30
_diffrn_reflns_limit_l_min -21
_diffrn_reflns_number 33078
_diffrn_reflns_theta_full 25.02
_diffrn_reflns_theta_max 25.02
_diffrn_reflns_theta_min 1.42
_exptl_absorpt_coefficient_mu 0.133
_exptl_absorpt_correction_T_max 0.9947
_exptl_absorpt_correction_T_min 0.9843
_exptl_absorpt_correction_type multi-scan
_exptl_absorpt_process_details crystalclear
_exptl_crystal_density_diffrn 1.440
_exptl_crystal_density_method 'not measured'
_exptl_crystal_F_000 2440
_exptl_crystal_size_max 0.12
_exptl_crystal_size_mid 0.10
_exptl_crystal_size_min 0.04
_refine_diff_density_max 0.349
_refine_diff_density_min -0.357
_refine_diff_density_rms 0.085
_refine_ls_extinction_method none
_refine_ls_goodness_of_fit_ref 1.119
_refine_ls_hydrogen_treatment constr
_refine_ls_matrix_type full
_refine_ls_number_parameters 758
_refine_ls_number_reflns 9682
_refine_ls_number_restraints 0
_refine_ls_restrained_S_all 1.119
_refine_ls_R_factor_all 0.1654
_refine_ls_R_factor_gt 0.0945
_refine_ls_shift/su_max 0.000
_refine_ls_shift/su_mean 0.000
_refine_ls_structure_factor_coef Fsqd
_refine_ls_weighting_details 'calc w=1/[\s^2^(Fo^2^)+(0.0736P)^2^+0.0000P] where P=(Fo^2^+2Fc^2^)/3'
_refine_ls_weighting_scheme calc
_refine_ls_wR_factor_gt 0.1938
_refine_ls_wR_factor_ref 0.2339
_reflns_number_gt 5491
_reflns_number_total 9682
_reflns_threshold_expression >2sigma(I)
_cod_data_source_file ol1007197_si_001.cif
_cod_data_source_block r80115e
_cod_depositor_comments
;
The following automatic conversions were performed:

'_symmetry_cell_setting' value 'Monoclinic' changed to 'monoclinic'
according to /home/saulius/struct/CIF-dictionaries/cif_core.dic
dictionary named 'cif_core.dic' version 2.4.2 from
2011-04-26.

'_exptl_absorpt_correction_type' value 'MULTI-SCAN'
changed to 'multi-scan' according to
/home/saulius/struct/CIF-dictionaries/cif_core.dic dictionary named
'cif_core.dic' version 2.4.2 from
2011-04-26.

'_refine_ls_hydrogen_treatment' value 'CONSTR' changed
to 'constr' according to
/home/saulius/struct/CIF-dictionaries/cif_core.dic dictionary named
'cif_core.dic' version 2.4.2 from 2011-04-26.

Automatic conversion script
Id: cif_fix_values 1715 2011-07-08 13:25:40Z adriana 
;
_cod_original_cell_volume 5501.5(19)
_cod_original_sg_symbol_H-M P2(1)/n
_cod_database_code 1502981

loop_
_symmetry_equiv_pos_as_xyz
'x, y, z'
'-x+1/2, y+1/2, -z+1/2'
'-x, -y, -z'
'x-1/2, -y-1/2, z-1/2'

loop_
_atom_site_label
_atom_site_type_symbol
_atom_site_fract_x
_atom_site_fract_y
_atom_site_fract_z
_atom_site_U_iso_or_equiv
_atom_site_adp_type
_atom_site_occupancy
_atom_site_symmetry_multiplicity
_atom_site_calc_flag
_atom_site_refinement_flags
F1 F 0.05738(19) 0.7825(2) 0.20838(13) 0.0356(8) Uani 1 1 d .
F2 F 0.05083(18) 0.6374(2) 0.22689(12) 0.0319(8) Uani 1 1 d .
F3 F 0.2095(2) 0.8092(2) 0.28119(13) 0.0372(8) Uani 1 1 d .
F4 F 0.2361(2) 0.6630(2) 0.29381(13) 0.0424(9) Uani 1 1 d .
F5 F 0.0356(2) 0.7670(3) 0.30800(15) 0.0557(11) Uani 1 1 d .
F6 F 0.1069(3) 0.6387(2) 0.33983(15) 0.0598(11) Uani 1 1 d .
F7 F 0.2543(3) 0.7521(3) 0.39287(15) 0.0635(11) Uani 1 1 d .
F8 F 0.1273(3) 0.7641(3) 0.41580(17) 0.0800(15) Uani 1 1 d .
F9 F 0.1665(3) 0.8694(3) 0.36834(16) 0.0609(11) Uani 1 1 d .
F10 F 0.2243(2) 0.3760(2) 0.00879(13) 0.0346(8) Uani 1 1 d .
F11 F 0.33817(19) 0.4535(2) -0.00561(13) 0.0391(8) Uani 1 1 d .
F12 F 0.1130(2) 0.5012(2) -0.07252(13) 0.0404(8) Uani 1 1 d .
F13 F 0.2419(2) 0.5364(3) -0.08923(14) 0.0543(10) Uani 1 1 d .
F14 F 0.1220(3) 0.3314(3) -0.09499(16) 0.0611(11) Uani 1 1 d .
F15 F 0.2680(2) 0.3350(3) -0.08846(17) 0.0690(13) Uani 1 1 d .
F16 F 0.1478(3) 0.3247(4) -0.19045(19) 0.0946(17) Uani 1 1 d .
F17 F 0.2446(3) 0.4348(4) -0.17614(17) 0.0956(18) Uani 1 1 d .
F18 F 0.1049(3) 0.4629(3) -0.17873(15) 0.0673(12) Uani 1 1 d .
O1 O 0.2939(2) 0.9265(2) 0.14456(15) 0.0333(9) Uani 1 1 d .
O2 O 0.3885(3) 0.7752(3) 0.01359(16) 0.0403(11) Uani 1 1 d .
O3 O 0.0196(3) 0.2401(3) 0.24692(17) 0.0412(10) Uani 1 1 d .
O4 O -0.0918(3) 0.1904(3) 0.06772(16) 0.0411(10) Uani 1 1 d .
N1 N 0.3395(3) 0.8528(3) 0.07760(18) 0.0273(11) Uani 1 1 d .
N2 N -0.0405(3) 0.2182(3) 0.15708(19) 0.0293(11) Uani 1 1 d .
C1 C 0.3902(3) 0.9349(4) 0.0690(2) 0.0281(13) Uani 1 1 d .
C2 C 0.3457(4) 1.0000(4) 0.0314(2) 0.0360(14) Uani 1 1 d .
C3 C 0.3970(4) 1.0750(4) 0.0227(2) 0.0363(14) Uani 1 1 d .
H3 H 0.3700 1.1201 -0.0018 0.044 Uiso 1 1 calc R
C4 C 0.4877(4) 1.0840(4) 0.0500(2) 0.0396(15) Uani 1 1 d .
H4 H 0.5212 1.1335 0.0424 0.047 Uiso 1 1 calc R
C5 C 0.5287(4) 1.0206(4) 0.0882(2) 0.0353(14) Uani 1 1 d .
H5 H 0.5889 1.0290 0.1072 0.042 Uiso 1 1 calc R
C6 C 0.4808(3) 0.9440(4) 0.0986(2) 0.0313(13) Uani 1 1 d .
C7 C 0.5269(4) 0.8757(4) 0.1417(3) 0.0396(15) Uani 1 1 d .
H7 H 0.4805 0.8321 0.1466 0.048 Uiso 1 1 calc R
C8 C 0.5653(4) 0.9239(5) 0.1953(2) 0.0462(17) Uani 1 1 d .
H8A H 0.6166 0.9609 0.1931 0.069 Uiso 1 1 calc R
H8B H 0.5841 0.8787 0.2231 0.069 Uiso 1 1 calc R
H8C H 0.5193 0.9626 0.2034 0.069 Uiso 1 1 calc R
C9 C 0.6000(4) 0.8203(5) 0.1244(3) 0.0563(19) Uani 1 1 d .
H9A H 0.5732 0.7886 0.0915 0.085 Uiso 1 1 calc R
H9B H 0.6262 0.7763 0.1518 0.085 Uiso 1 1 calc R
H9C H 0.6464 0.8613 0.1190 0.085 Uiso 1 1 calc R
C10 C 0.2457(4) 0.9929(4) 0.0025(3) 0.0459(16) Uani 1 1 d .
H10 H 0.2247 0.9314 0.0097 0.055 Uiso 1 1 calc R
C11 C 0.2291(4) 1.0031(5) -0.0580(3) 0.0542(18) Uani 1 1 d .
H11A H 0.2406 1.0656 -0.0665 0.081 Uiso 1 1 calc R
H11B H 0.1672 0.9874 -0.0750 0.081 Uiso 1 1 calc R
H11C H 0.2691 0.9626 -0.0706 0.081 Uiso 1 1 calc R
C12 C 0.1902(4) 1.0640(6) 0.0250(3) 0.067(2) Uani 1 1 d .
H12A H 0.2086 1.1250 0.0179 0.101 Uiso 1 1 calc R
H12B H 0.2007 1.0554 0.0630 0.101 Uiso 1 1 calc R
H12C H 0.1268 1.0559 0.0081 0.101 Uiso 1 1 calc R
C13 C 0.2943(3) 0.8569(4) 0.1185(2) 0.0266(12) Uani 1 1 d .
C14 C 0.2467(3) 0.7717(3) 0.1273(2) 0.0275(13) Uani 1 1 d .
C15 C 0.2026(3) 0.7697(4) 0.1679(2) 0.0305(13) Uani 1 1 d .
H15 H 0.1998 0.8234 0.1871 0.037 Uiso 1 1 calc R
C16 C 0.1620(3) 0.6896(3) 0.1813(2) 0.0262(12) Uani 1 1 d .
C17 C 0.1645(3) 0.6083(3) 0.1527(2) 0.0227(12) Uani 1 1 d .
C18 C 0.1385(3) 0.5158(3) 0.1676(2) 0.0223(11) Uani 1 1 d .
C19 C 0.1445(3) 0.4876(4) 0.2195(2) 0.0254(12) Uani 1 1 d .
H19 H 0.1740 0.5252 0.2479 0.030 Uiso 1 1 calc R
C20 C 0.1075(3) 0.4042(4) 0.2306(2) 0.0276(12) Uani 1 1 d .
H20 H 0.1143 0.3857 0.2660 0.033 Uiso 1 1 calc R
C21 C 0.0610(3) 0.3494(4) 0.1894(2) 0.0254(12) Uani 1 1 d .
C22 C 0.0135(3) 0.2661(4) 0.2010(2) 0.0295(13) Uani 1 1 d .
C23 C -0.0452(4) 0.2375(4) 0.1029(2) 0.0319(13) Uani 1 1 d .
C24 C 0.0105(3) 0.3176(3) 0.0925(2) 0.0247(12) Uani 1 1 d .
C25 C 0.0117(3) 0.3393(4) 0.0409(2) 0.0293(13) Uani 1 1 d .
H25 H -0.0233 0.3057 0.0123 0.035 Uiso 1 1 calc R
C26 C 0.0657(3) 0.4120(3) 0.0313(2) 0.0293(13) Uani 1 1 d .
H26 H 0.0675 0.4247 -0.0037 0.035 Uiso 1 1 calc R
C27 C 0.1164(3) 0.4654(3) 0.0726(2) 0.0264(12) Uani 1 1 d .
C28 C 0.1049(3) 0.4520(3) 0.1253(2) 0.0250(12) Uani 1 1 d .
C29 C 0.0578(3) 0.3720(3) 0.1353(2) 0.0239(12) Uani 1 1 d .
C30 C 0.1962(3) 0.6127(4) 0.1041(2) 0.0258(12) Uani 1 1 d .
C31 C 0.1827(3) 0.5383(3) 0.0664(2) 0.0250(12) Uani 1 1 d .
C32 C 0.2342(3) 0.5391(3) 0.0278(2) 0.0270(12) Uani 1 1 d .
C33 C 0.2858(3) 0.6172(4) 0.0223(2) 0.0275(12) Uani 1 1 d .
H33 H 0.3193 0.6164 -0.0033 0.033 Uiso 1 1 calc R
C34 C 0.2884(3) 0.6945(4) 0.0533(2) 0.0291(13) Uani 1 1 d .
C35 C 0.2428(3) 0.6930(4) 0.0948(2) 0.0275(13) Uani 1 1 d .
C36 C 0.3426(4) 0.7759(4) 0.0457(2) 0.0312(13) Uani 1 1 d .
C37 C 0.1089(3) 0.7062(4) 0.2236(2) 0.0286(13) Uani 1 1 d .
C38 C 0.1690(4) 0.7256(4) 0.2811(2) 0.0318(13) Uani 1 1 d .
C39 C 0.1185(4) 0.7267(4) 0.3264(3) 0.0412(16) Uani 1 1 d .
C40 C 0.1680(5) 0.7790(5) 0.3770(3) 0.0549(19) Uani 1 1 d .
C41 C 0.2475(4) 0.4594(4) -0.0076(2) 0.0311(13) Uani 1 1 d .
C42 C 0.1984(4) 0.4705(4) -0.0681(2) 0.0320(14) Uani 1 1 d .
C43 C 0.1905(4) 0.3840(5) -0.1034(3) 0.0467(17) Uani 1 1 d .
C44 C 0.1712(5) 0.4047(6) -0.1633(3) 0.062(2) Uani 1 1 d .
C45 C -0.0907(4) 0.1397(4) 0.1705(2) 0.0326(14) Uani 1 1 d .
C46 C -0.0481(4) 0.0549(4) 0.1768(2) 0.0361(14) Uani 1 1 d .
C47 C -0.0943(4) -0.0193(4) 0.1923(2) 0.0394(15) Uani 1 1 d .
H47 H -0.0677 -0.0774 0.1968 0.047 Uiso 1 1 calc R
C48 C -0.1797(4) -0.0065(4) 0.2009(2) 0.0414(15) Uani 1 1 d .
H48 H -0.2100 -0.0558 0.2116 0.050 Uiso 1 1 calc R
C49 C -0.2201(4) 0.0792(4) 0.1935(2) 0.0373(14) Uani 1 1 d .
H49 H -0.2777 0.0865 0.1991 0.045 Uiso 1 1 calc R
C50 C -0.1771(4) 0.1552(4) 0.1779(2) 0.0330(14) Uani 1 1 d .
C51 C -0.2243(4) 0.2479(4) 0.1681(2) 0.0366(14) Uani 1 1 d .
H51 H -0.1782 0.2948 0.1675 0.044 Uiso 1 1 calc R
C52 C -0.2927(5) 0.2486(5) 0.1137(3) 0.0535(18) Uani 1 1 d .
H52A H -0.2618 0.2383 0.0860 0.080 Uiso 1 1 calc R
H52B H -0.3229 0.3072 0.1081 0.080 Uiso 1 1 calc R
H52C H -0.3367 0.2007 0.1125 0.080 Uiso 1 1 calc R
C53 C -0.2728(5) 0.2756(5) 0.2116(3) 0.061(2) Uani 1 1 d .
H53A H -0.3217 0.2335 0.2110 0.092 Uiso 1 1 calc R
H53B H -0.2966 0.3369 0.2046 0.092 Uiso 1 1 calc R
H53C H -0.2303 0.2737 0.2462 0.092 Uiso 1 1 calc R
C54 C 0.0465(4) 0.0398(4) 0.1680(3) 0.0496(18) Uani 1 1 d .
H54 H 0.0684 0.0990 0.1578 0.060 Uiso 1 1 calc R
C55 C 0.1132(4) 0.0068(5) 0.2192(3) 0.058(2) Uani 1 1 d .
H55A H 0.0899 -0.0479 0.2319 0.087 Uiso 1 1 calc R
H55B H 0.1209 0.0541 0.2461 0.087 Uiso 1 1 calc R
H55C H 0.1707 -0.0065 0.2119 0.087 Uiso 1 1 calc R
C56 C 0.0427(4) -0.0294(5) 0.1217(3) 0.057(2) Uani 1 1 d .
H56A H 0.1033 -0.0425 0.1191 0.085 Uiso 1 1 calc R
H56B H 0.0083 -0.0032 0.0885 0.085 Uiso 1 1 calc R
H56C H 0.0142 -0.0853 0.1287 0.085 Uiso 1 1 calc R
O5 O 0.4405(3) 0.6372(4) 0.15589(19) 0.0645(14) Uani 1 1 d .
H5A H 0.4440 0.6616 0.1851 0.097 Uiso 1 1 calc R
C57 C 0.5137(6) 0.5722(6) 0.1607(3) 0.085(3) Uani 1 1 d .
H57A H 0.5058 0.5213 0.1836 0.102 Uiso 1 1 calc R
H57B H 0.5712 0.6019 0.1770 0.102 Uiso 1 1 calc R
C58 C 0.5142(6) 0.5379(7) 0.1080(4) 0.100(3) Uani 1 1 d .
H58A H 0.4579 0.5069 0.0926 0.150 Uiso 1 1 calc R
H58B H 0.5638 0.4956 0.1111 0.150 Uiso 1 1 calc R
H58C H 0.5213 0.5885 0.0855 0.150 Uiso 1 1 calc R

loop_
_atom_site_aniso_label
_atom_site_aniso_U_11
_atom_site_aniso_U_22
_atom_site_aniso_U_33
_atom_site_aniso_U_23
_atom_site_aniso_U_13
_atom_site_aniso_U_12
F1 0.0362(17) 0.0318(19) 0.040(2) 0.0031(15) 0.0129(16) 0.0052(13)
F2 0.0343(17) 0.0305(18) 0.035(2) -0.0035(14) 0.0160(15) -0.0080(13)
F3 0.0447(19) 0.0334(19) 0.035(2) -0.0048(15) 0.0136(16) -0.0140(14)
F4 0.047(2) 0.040(2) 0.035(2) -0.0031(16) 0.0018(16) 0.0025(15)
F5 0.050(2) 0.073(3) 0.052(3) -0.012(2) 0.028(2) -0.0040(19)
F6 0.103(3) 0.043(2) 0.041(2) -0.0070(18) 0.033(2) -0.031(2)
F7 0.076(3) 0.071(3) 0.037(2) -0.004(2) 0.003(2) -0.002(2)
F8 0.131(4) 0.079(3) 0.047(3) -0.020(2) 0.056(3) -0.045(3)
F9 0.088(3) 0.044(3) 0.058(3) -0.016(2) 0.033(2) -0.010(2)
F10 0.0422(18) 0.0295(19) 0.035(2) -0.0033(15) 0.0145(16) -0.0039(14)
F11 0.0342(17) 0.046(2) 0.040(2) -0.0039(16) 0.0151(16) -0.0030(14)
F12 0.0419(19) 0.047(2) 0.031(2) 0.0028(16) 0.0083(16) 0.0129(15)
F13 0.072(2) 0.062(3) 0.031(2) 0.0028(18) 0.0170(19) -0.0271(19)
F14 0.065(3) 0.056(3) 0.063(3) -0.022(2) 0.018(2) -0.0125(19)
F15 0.052(2) 0.083(3) 0.068(3) -0.041(2) 0.010(2) 0.015(2)
F16 0.068(3) 0.136(5) 0.073(3) -0.066(3) 0.008(3) 0.005(3)
F17 0.063(3) 0.186(6) 0.045(3) -0.030(3) 0.027(2) -0.025(3)
F18 0.056(3) 0.100(4) 0.042(3) -0.012(2) 0.006(2) -0.014(2)
O1 0.043(2) 0.029(2) 0.031(2) -0.0033(18) 0.0149(19) -0.0110(17)
O2 0.048(2) 0.046(3) 0.035(3) -0.009(2) 0.024(2) -0.0219(19)
O3 0.056(3) 0.035(2) 0.034(3) 0.011(2) 0.015(2) -0.0068(19)
O4 0.048(2) 0.039(3) 0.034(3) -0.005(2) 0.007(2) -0.0206(19)
N1 0.036(2) 0.025(3) 0.024(3) -0.004(2) 0.015(2) -0.0111(19)
N2 0.035(3) 0.022(2) 0.033(3) 0.003(2) 0.012(2) -0.0126(19)
C1 0.033(3) 0.027(3) 0.027(3) 0.000(2) 0.012(3) -0.012(2)
C2 0.039(3) 0.044(4) 0.026(3) -0.003(3) 0.011(3) -0.007(3)
C3 0.039(3) 0.033(3) 0.037(4) 0.002(3) 0.010(3) -0.011(3)
C4 0.048(4) 0.039(4) 0.040(4) -0.006(3) 0.025(3) -0.016(3)
C5 0.029(3) 0.043(4) 0.034(4) -0.008(3) 0.009(3) -0.012(3)
C6 0.032(3) 0.041(4) 0.025(3) -0.006(3) 0.014(3) -0.007(2)
C7 0.040(3) 0.037(4) 0.043(4) 0.009(3) 0.012(3) -0.006(3)
C8 0.040(3) 0.068(5) 0.034(4) 0.000(3) 0.016(3) -0.017(3)
C9 0.058(4) 0.061(5) 0.050(5) 0.009(4) 0.013(4) 0.010(3)
C10 0.041(4) 0.048(4) 0.049(4) 0.008(3) 0.012(3) -0.013(3)
C11 0.059(4) 0.063(5) 0.041(4) -0.006(4) 0.011(4) -0.018(3)
C12 0.034(4) 0.108(7) 0.059(5) 0.003(5) 0.010(4) 0.007(4)
C13 0.027(3) 0.031(3) 0.021(3) 0.001(3) 0.005(2) -0.002(2)
C14 0.029(3) 0.026(3) 0.030(3) 0.001(2) 0.012(3) -0.006(2)
C15 0.034(3) 0.031(3) 0.027(3) -0.003(2) 0.008(3) -0.003(2)
C16 0.029(3) 0.025(3) 0.029(3) -0.005(2) 0.013(3) -0.004(2)
C17 0.022(3) 0.025(3) 0.021(3) 0.000(2) 0.003(2) -0.005(2)
C18 0.021(3) 0.029(3) 0.018(3) 0.004(2) 0.008(2) -0.002(2)
C19 0.023(3) 0.031(3) 0.025(3) -0.007(2) 0.010(2) 0.002(2)
C20 0.027(3) 0.033(3) 0.022(3) 0.004(3) 0.007(2) 0.004(2)
C21 0.024(3) 0.029(3) 0.023(3) 0.004(2) 0.004(2) -0.002(2)
C22 0.030(3) 0.029(3) 0.033(4) 0.007(3) 0.013(3) -0.003(2)
C23 0.037(3) 0.025(3) 0.032(4) 0.001(3) 0.006(3) -0.002(2)
C24 0.025(3) 0.019(3) 0.034(4) 0.002(2) 0.014(3) -0.002(2)
C25 0.037(3) 0.027(3) 0.026(3) -0.003(2) 0.011(3) -0.001(2)
C26 0.037(3) 0.023(3) 0.028(3) 0.002(2) 0.009(3) -0.003(2)
C27 0.022(3) 0.021(3) 0.035(4) 0.002(2) 0.007(2) 0.002(2)
C28 0.027(3) 0.026(3) 0.026(3) 0.004(2) 0.012(2) -0.002(2)
C29 0.022(3) 0.022(3) 0.030(3) 0.003(2) 0.010(2) 0.002(2)
C30 0.027(3) 0.032(3) 0.019(3) 0.003(2) 0.005(2) 0.003(2)
C31 0.024(3) 0.026(3) 0.025(3) 0.002(2) 0.008(2) 0.000(2)
C32 0.035(3) 0.022(3) 0.025(3) -0.004(2) 0.009(3) -0.004(2)
C33 0.037(3) 0.025(3) 0.024(3) 0.000(2) 0.015(3) -0.004(2)
C34 0.035(3) 0.027(3) 0.027(3) 0.003(2) 0.011(3) -0.005(2)
C35 0.027(3) 0.029(3) 0.027(3) -0.001(2) 0.007(3) -0.005(2)
C36 0.034(3) 0.030(3) 0.027(4) 0.005(3) 0.004(3) 0.000(2)
C37 0.028(3) 0.023(3) 0.037(4) 0.006(3) 0.014(3) 0.001(2)
C38 0.035(3) 0.027(3) 0.036(4) 0.001(3) 0.013(3) 0.001(2)
C39 0.057(4) 0.032(4) 0.040(4) -0.008(3) 0.023(3) -0.016(3)
C40 0.078(5) 0.049(5) 0.041(5) -0.010(3) 0.022(4) -0.019(4)
C41 0.038(3) 0.029(3) 0.032(4) -0.001(3) 0.019(3) -0.003(2)
C42 0.042(3) 0.027(3) 0.034(4) 0.001(3) 0.022(3) -0.001(2)
C43 0.032(3) 0.066(5) 0.046(5) -0.018(4) 0.016(3) 0.000(3)
C44 0.048(4) 0.096(6) 0.046(5) -0.030(5) 0.017(4) -0.010(4)
C45 0.037(3) 0.031(3) 0.030(4) 0.005(3) 0.010(3) -0.010(2)
C46 0.031(3) 0.041(4) 0.035(4) 0.005(3) 0.006(3) -0.005(3)
C47 0.035(3) 0.037(4) 0.042(4) 0.011(3) 0.001(3) -0.002(3)
C48 0.040(3) 0.045(4) 0.039(4) 0.013(3) 0.010(3) -0.016(3)
C49 0.031(3) 0.049(4) 0.032(4) 0.003(3) 0.008(3) -0.012(3)
C50 0.034(3) 0.039(4) 0.028(4) -0.001(3) 0.010(3) -0.006(2)
C51 0.035(3) 0.039(4) 0.040(4) -0.005(3) 0.017(3) -0.010(3)
C52 0.073(5) 0.045(4) 0.038(4) 0.002(3) 0.005(4) 0.005(3)
C53 0.064(5) 0.072(5) 0.054(5) -0.006(4) 0.027(4) 0.004(4)
C54 0.029(3) 0.038(4) 0.078(6) 0.013(4) 0.007(3) -0.001(3)
C55 0.039(4) 0.037(4) 0.090(6) -0.002(4) 0.002(4) -0.001(3)
C56 0.044(4) 0.067(5) 0.066(5) 0.025(4) 0.024(4) 0.012(3)
O5 0.068(3) 0.073(4) 0.045(3) -0.015(3) 0.001(3) 0.013(3)
C57 0.089(6) 0.096(7) 0.069(6) -0.021(5) 0.015(5) 0.020(5)
C58 0.084(6) 0.123(9) 0.094(8) -0.031(7) 0.026(6) 0.021(6)

loop_
_atom_type_symbol
_atom_type_description
_atom_type_scat_dispersion_real
_atom_type_scat_dispersion_imag
_atom_type_scat_source
C C 0.0033 0.0016 'International Tables Vol C Tables 4.2.6.8 and 6.1.1.4'
H H 0.0000 0.0000 'International Tables Vol C Tables 4.2.6.8 and 6.1.1.4'
N N 0.0061 0.0033 'International Tables Vol C Tables 4.2.6.8 and 6.1.1.4'
O O 0.0106 0.0060 'International Tables Vol C Tables 4.2.6.8 and 6.1.1.4'
F F 0.0171 0.0103 'International Tables Vol C Tables 4.2.6.8 and 6.1.1.4'

loop_
_geom_angle_atom_site_label_1
_geom_angle_atom_site_label_2
_geom_angle_atom_site_label_3
_geom_angle
C36 N1 C13 125.0(4)
C36 N1 C1 117.7(4)
C13 N1 C1 117.2(4)
C22 N2 C23 125.0(4)
C22 N2 C45 115.4(4)
C23 N2 C45 119.4(5)
C2 C1 C6 123.2(5)
C2 C1 N1 118.2(5)
C6 C1 N1 118.5(5)
C3 C2 C1 116.6(5)
C3 C2 C10 120.6(5)
C1 C2 C10 122.8(5)
C4 C3 C2 121.3(6)
C4 C3 H3 119.4
C2 C3 H3 119.4
C5 C4 C3 120.8(5)
C5 C4 H4 119.6
C3 C4 H4 119.6
C4 C5 C6 120.5(5)
C4 C5 H5 119.7
C6 C5 H5 119.7
C5 C6 C1 117.5(5)
C5 C6 C7 119.6(5)
C1 C6 C7 122.9(5)
C6 C7 C8 111.1(5)
C6 C7 C9 111.4(5)
C8 C7 C9 111.5(5)
C6 C7 H7 107.5
C8 C7 H7 107.5
C9 C7 H7 107.5
C7 C8 H8A 109.5
C7 C8 H8B 109.5
H8A C8 H8B 109.5
C7 C8 H8C 109.5
H8A C8 H8C 109.5
H8B C8 H8C 109.5
C7 C9 H9A 109.5
C7 C9 H9B 109.5
H9A C9 H9B 109.5
C7 C9 H9C 109.5
H9A C9 H9C 109.5
H9B C9 H9C 109.5
C2 C10 C11 112.3(5)
C2 C10 C12 110.4(5)
C11 C10 C12 110.9(6)
C2 C10 H10 107.7
C11 C10 H10 107.7
C12 C10 H10 107.7
C10 C11 H11A 109.5
C10 C11 H11B 109.5
H11A C11 H11B 109.5
C10 C11 H11C 109.5
H11A C11 H11C 109.5
H11B C11 H11C 109.5
C10 C12 H12A 109.5
C10 C12 H12B 109.5
H12A C12 H12B 109.5
C10 C12 H12C 109.5
H12A C12 H12C 109.5
H12B C12 H12C 109.5
O1 C13 N1 121.6(5)
O1 C13 C14 122.7(5)
N1 C13 C14 115.7(5)
C15 C14 C35 118.7(5)
C15 C14 C13 119.0(5)
C35 C14 C13 122.3(4)
C14 C15 C16 122.3(5)
C14 C15 H15 118.8
C16 C15 H15 118.8
C17 C16 C15 119.9(4)
C17 C16 C37 126.7(4)
C15 C16 C37 113.0(4)
C16 C17 C30 118.5(4)
C16 C17 C18 125.9(4)
C30 C17 C18 115.6(4)
C19 C18 C28 118.2(5)
C19 C18 C17 124.4(5)
C28 C18 C17 117.4(4)
C18 C19 C20 121.6(5)
C18 C19 H19 119.2
C20 C19 H19 119.2
C21 C20 C19 120.1(5)
C21 C20 H20 120.0
C19 C20 H20 120.0
C20 C21 C29 120.6(5)
C20 C21 C22 120.1(5)
C29 C21 C22 119.3(5)
O3 C22 N2 120.9(5)
O3 C22 C21 121.8(5)
N2 C22 C21 117.3(5)
O4 C23 N2 120.2(5)
O4 C23 C24 123.6(5)
N2 C23 C24 116.2(5)
C25 C24 C29 120.2(5)
C25 C24 C23 119.9(5)
C29 C24 C23 119.8(5)
C24 C25 C26 119.9(5)
C24 C25 H25 120.1
C26 C25 H25 120.1
C27 C26 C25 121.7(5)
C27 C26 H26 119.1
C25 C26 H26 119.1
C26 C27 C28 118.5(4)
C26 C27 C31 125.0(5)
C28 C27 C31 116.5(5)
C29 C28 C18 119.5(5)
C29 C28 C27 118.2(5)
C18 C28 C27 122.3(4)
C24 C29 C28 120.1(5)
C24 C29 C21 121.7(5)
C28 C29 C21 118.2(5)
C35 C30 C31 119.8(4)
C35 C30 C17 118.2(5)
C31 C30 C17 122.0(4)
C32 C31 C30 117.5(4)
C32 C31 C27 126.1(5)
C30 C31 C27 116.4(4)
C33 C32 C31 120.0(5)
C33 C32 C41 113.1(4)
C31 C32 C41 126.8(4)
C34 C33 C32 122.4(5)
C34 C33 H33 118.8
C32 C33 H33 118.8
C33 C34 C35 118.6(5)
C33 C34 C36 120.7(5)
C35 C34 C36 120.5(5)
C14 C35 C34 118.9(5)
C14 C35 C30 120.9(4)
C34 C35 C30 120.2(5)
O2 C36 N1 121.4(5)
O2 C36 C34 121.3(5)
N1 C36 C34 117.3(4)
F2 C37 F1 106.5(4)
F2 C37 C16 113.6(4)
F1 C37 C16 107.0(4)
F2 C37 C38 108.1(4)
F1 C37 C38 106.6(4)
C16 C37 C38 114.6(4)
F4 C38 F3 106.7(4)
F4 C38 C39 108.3(5)
F3 C38 C39 107.4(4)
F4 C38 C37 109.7(4)
F3 C38 C37 108.6(4)
C39 C38 C37 115.7(5)
F6 C39 F5 109.1(5)
F6 C39 C40 108.7(5)
F5 C39 C40 107.2(5)
F6 C39 C38 107.8(5)
F5 C39 C38 109.5(5)
C40 C39 C38 114.5(5)
F8 C40 F7 109.6(6)
F8 C40 F9 107.3(6)
F7 C40 F9 108.4(5)
F8 C40 C39 109.8(5)
F7 C40 C39 110.5(6)
F9 C40 C39 111.3(6)
F10 C41 F11 105.8(4)
F10 C41 C32 114.0(4)
F11 C41 C32 108.1(4)
F10 C41 C42 107.9(4)
F11 C41 C42 105.5(4)
C32 C41 C42 114.8(5)
F12 C42 F13 106.8(4)
F12 C42 C43 106.9(5)
F13 C42 C43 108.1(4)
F12 C42 C41 109.0(4)
F13 C42 C41 108.5(5)
C43 C42 C41 117.0(5)
F15 C43 F14 108.1(6)
F15 C43 C44 108.8(5)
F14 C43 C44 108.3(5)
F15 C43 C42 109.3(5)
F14 C43 C42 108.3(4)
C44 C43 C42 113.9(6)
F18 C44 F17 110.4(7)
F18 C44 F16 108.5(6)
F17 C44 F16 106.4(5)
F18 C44 C43 111.9(5)
F17 C44 C43 111.2(6)
F16 C44 C43 108.2(7)
C46 C45 C50 124.0(5)
C46 C45 N2 117.7(4)
C50 C45 N2 118.3(5)
C45 C46 C47 117.7(5)
C45 C46 C54 122.8(5)
C47 C46 C54 119.5(5)
C48 C47 C46 120.1(5)
C48 C47 H47 119.9
C46 C47 H47 119.9
C49 C48 C47 120.2(5)
C49 C48 H48 119.9
C47 C48 H48 119.9
C48 C49 C50 122.0(5)
C48 C49 H49 119.0
C50 C49 H49 119.0
C49 C50 C45 116.0(5)
C49 C50 C51 120.9(5)
C45 C50 C51 123.0(5)
C50 C51 C52 110.1(5)
C50 C51 C53 113.8(5)
C52 C51 C53 109.1(5)
C50 C51 H51 107.9
C52 C51 H51 107.9
C53 C51 H51 107.9
C51 C52 H52A 109.5
C51 C52 H52B 109.5
H52A C52 H52B 109.5
C51 C52 H52C 109.5
H52A C52 H52C 109.5
H52B C52 H52C 109.5
C51 C53 H53A 109.5
C51 C53 H53B 109.5
H53A C53 H53B 109.5
C51 C53 H53C 109.5
H53A C53 H53C 109.5
H53B C53 H53C 109.5
C55 C54 C46 111.1(5)
C55 C54 C56 110.5(5)
C46 C54 C56 110.8(5)
C55 C54 H54 108.1
C46 C54 H54 108.1
C56 C54 H54 108.1
C54 C55 H55A 109.5
C54 C55 H55B 109.5
H55A C55 H55B 109.5
C54 C55 H55C 109.5
H55A C55 H55C 109.5
H55B C55 H55C 109.5
C54 C56 H56A 109.5
C54 C56 H56B 109.5
H56A C56 H56B 109.5
C54 C56 H56C 109.5
H56A C56 H56C 109.5
H56B C56 H56C 109.5
C57 O5 H5A 109.5
O5 C57 C58 109.4(7)
O5 C57 H57A 109.8
C58 C57 H57A 109.8
O5 C57 H57B 109.8
C58 C57 H57B 109.8
H57A C57 H57B 108.2
C57 C58 H58A 109.5
C57 C58 H58B 109.5
H58A C58 H58B 109.5
C57 C58 H58C 109.5
H58A C58 H58C 109.5
H58B C58 H58C 109.5

loop_
_geom_bond_atom_site_label_1
_geom_bond_atom_site_label_2
_geom_bond_distance
F1 C37 1.356(6)
F2 C37 1.350(5)
F3 C38 1.361(6)
F4 C38 1.342(6)
F5 C39 1.362(7)
F6 C39 1.347(6)
F7 C40 1.330(8)
F8 C40 1.321(7)
F9 C40 1.330(8)
F10 C41 1.358(6)
F11 C41 1.370(5)
F12 C42 1.350(6)
F13 C42 1.354(6)
F14 C43 1.353(7)
F15 C43 1.347(7)
F16 C44 1.356(8)
F17 C44 1.318(7)
F18 C44 1.298(8)
O1 C13 1.213(6)
O2 C36 1.212(6)
O3 C22 1.223(6)
O4 C23 1.210(6)
N1 C36 1.393(6)
N1 C13 1.399(6)
N1 C1 1.465(6)
N2 C22 1.402(7)
N2 C23 1.408(7)
N2 C45 1.462(6)
C1 C2 1.400(8)
C1 C6 1.402(7)
C2 C3 1.390(7)
C2 C10 1.517(8)
C3 C4 1.386(8)
C3 H3 0.9300
C4 C5 1.375(8)
C4 H4 0.9300
C5 C6 1.393(7)
C5 H5 0.9300
C6 C7 1.521(8)
C7 C8 1.526(8)
C7 C9 1.526(8)
C7 H7 0.9800
C8 H8A 0.9600
C8 H8B 0.9600
C8 H8C 0.9600
C9 H9A 0.9600
C9 H9B 0.9600
C9 H9C 0.9600
C10 C11 1.521(8)
C10 C12 1.536(8)
C10 H10 0.9800
C11 H11A 0.9600
C11 H11B 0.9600
C11 H11C 0.9600
C12 H12A 0.9600
C12 H12B 0.9600
C12 H12C 0.9600
C13 C14 1.479(7)
C14 C15 1.378(7)
C14 C35 1.408(7)
C15 C16 1.400(7)
C15 H15 0.9300
C16 C17 1.397(7)
C16 C37 1.532(7)
C17 C30 1.453(7)
C17 C18 1.476(7)
C18 C19 1.381(7)
C18 C28 1.423(7)
C19 C20 1.395(7)
C19 H19 0.9300
C20 C21 1.369(7)
C20 H20 0.9300
C21 C29 1.423(7)
C21 C22 1.478(7)
C23 C24 1.502(7)
C24 C25 1.370(7)
C24 C29 1.398(7)
C25 C26 1.396(7)
C25 H25 0.9300
C26 C27 1.383(7)
C26 H26 0.9300
C27 C28 1.423(7)
C27 C31 1.498(6)
C28 C29 1.422(6)
C30 C35 1.417(7)
C30 C31 1.432(7)
C31 C32 1.415(7)
C32 C33 1.405(7)
C32 C41 1.518(7)
C33 C34 1.372(7)
C33 H33 0.9300
C34 C35 1.414(7)
C34 C36 1.480(7)
C37 C38 1.556(8)
C38 C39 1.552(8)
C39 C40 1.530(9)
C41 C42 1.555(8)
C42 C43 1.536(8)
C43 C44 1.525(10)
C45 C46 1.381(8)
C45 C50 1.394(7)
C46 C47 1.399(7)
C46 C54 1.529(7)
C47 C48 1.385(7)
C47 H47 0.9300
C48 C49 1.378(8)
C48 H48 0.9300
C49 C50 1.393(7)
C49 H49 0.9300
C50 C51 1.516(8)
C51 C52 1.519(8)
C51 C53 1.542(8)
C51 H51 0.9800
C52 H52A 0.9600
C52 H52B 0.9600
C52 H52C 0.9600
C53 H53A 0.9600
C53 H53B 0.9600
C53 H53C 0.9600
C54 C55 1.523(9)
C54 C56 1.549(9)
C54 H54 0.9800
C55 H55A 0.9600
C55 H55B 0.9600
C55 H55C 0.9600
C56 H56A 0.9600
C56 H56B 0.9600
C56 H56C 0.9600
O5 C57 1.442(8)
O5 H5A 0.8200
C57 C58 1.448(10)
C57 H57A 0.9700
C57 H57B 0.9700
C58 H58A 0.9600
C58 H58B 0.9600
C58 H58C 0.9600

loop_
_geom_torsion_atom_site_label_1
_geom_torsion_atom_site_label_2
_geom_torsion_atom_site_label_3
_geom_torsion_atom_site_label_4
_geom_torsion
C36 N1 C1 C2 89.6(6)
C13 N1 C1 C2 -92.5(6)
C36 N1 C1 C6 -89.9(6)
C13 N1 C1 C6 88.0(6)
C6 C1 C2 C3 2.1(8)
N1 C1 C2 C3 -177.4(5)
C6 C1 C2 C10 -175.5(5)
N1 C1 C2 C10 5.0(8)
C1 C2 C3 C4 0.3(8)
C10 C2 C3 C4 178.0(5)
C2 C3 C4 C5 -2.6(9)
C3 C4 C5 C6 2.6(8)
C4 C5 C6 C1 -0.3(8)
C4 C5 C6 C7 -178.9(5)
C2 C1 C6 C5 -2.1(8)
N1 C1 C6 C5 177.4(5)
C2 C1 C6 C7 176.4(5)
N1 C1 C6 C7 -4.1(8)
C5 C6 C7 C8 54.7(6)
C1 C6 C7 C8 -123.9(5)
C5 C6 C7 C9 -70.3(7)
C1 C6 C7 C9 111.1(6)
C3 C2 C10 C11 52.9(8)
C1 C2 C10 C11 -129.6(6)
C3 C2 C10 C12 -71.3(7)
C1 C2 C10 C12 106.2(7)
C36 N1 C13 O1 -179.5(5)
C1 N1 C13 O1 2.8(8)
C36 N1 C13 C14 -0.1(8)
C1 N1 C13 C14 -177.8(4)
O1 C13 C14 C15 -2.3(8)
N1 C13 C14 C15 178.3(5)
O1 C13 C14 C35 176.0(5)
N1 C13 C14 C35 -3.4(8)
C35 C14 C15 C16 6.5(8)
C13 C14 C15 C16 -175.1(5)
C14 C15 C16 C17 -0.7(8)
C14 C15 C16 C37 -174.1(5)
C15 C16 C17 C30 -9.9(8)
C37 C16 C17 C30 162.5(5)
C15 C16 C17 C18 169.3(5)
C37 C16 C17 C18 -18.3(9)
C16 C17 C18 C19 -28.5(8)
C30 C17 C18 C19 150.8(5)
C16 C17 C18 C28 151.5(5)
C30 C17 C18 C28 -29.3(6)
C28 C18 C19 C20 -8.9(7)
C17 C18 C19 C20 171.0(4)
C18 C19 C20 C21 -2.3(7)
C19 C20 C21 C29 6.4(7)
C19 C20 C21 C22 -173.5(4)
C23 N2 C22 O3 -173.8(5)
C45 N2 C22 O3 2.7(7)
C23 N2 C22 C21 7.2(7)
C45 N2 C22 C21 -176.3(4)
C20 C21 C22 O3 -5.4(8)
C29 C21 C22 O3 174.6(5)
C20 C21 C22 N2 173.6(5)
C29 C21 C22 N2 -6.3(7)
C22 N2 C23 O4 177.7(5)
C45 N2 C23 O4 1.4(8)
C22 N2 C23 C24 -1.8(7)
C45 N2 C23 C24 -178.2(4)
O4 C23 C24 C25 -1.4(8)
N2 C23 C24 C25 178.1(4)
O4 C23 C24 C29 175.9(5)
N2 C23 C24 C29 -4.5(7)
C29 C24 C25 C26 4.6(7)
C23 C24 C25 C26 -178.0(5)
C24 C25 C26 C27 -2.1(8)
C25 C26 C27 C28 -7.1(7)
C25 C26 C27 C31 173.7(5)
C19 C18 C28 C29 15.9(7)
C17 C18 C28 C29 -164.0(4)
C19 C18 C28 C27 -164.4(4)
C17 C18 C28 C27 15.6(7)
C26 C27 C28 C29 13.5(7)
C31 C27 C28 C29 -167.1(4)
C26 C27 C28 C18 -166.2(5)
C31 C27 C28 C18 13.2(7)
C25 C24 C29 C28 2.2(7)
C23 C24 C29 C28 -175.1(4)
C25 C24 C29 C21 -177.5(4)
C23 C24 C29 C21 5.2(7)
C18 C28 C29 C24 168.4(5)
C27 C28 C29 C24 -11.3(7)
C18 C28 C29 C21 -11.9(7)
C27 C28 C29 C21 168.4(4)
C20 C21 C29 C24 -179.6(5)
C22 C21 C29 C24 0.3(7)
C20 C21 C29 C28 0.7(7)
C22 C21 C29 C28 -179.4(4)
C16 C17 C30 C35 14.6(7)
C18 C17 C30 C35 -164.7(5)
C16 C17 C30 C31 -166.2(5)
C18 C17 C30 C31 14.5(7)
C35 C30 C31 C32 14.2(7)
C17 C30 C31 C32 -165.0(5)
C35 C30 C31 C27 -167.2(5)
C17 C30 C31 C27 13.7(7)
C26 C27 C31 C32 -29.8(8)
C28 C27 C31 C32 151.0(5)
C26 C27 C31 C30 151.7(5)
C28 C27 C31 C30 -27.6(7)
C30 C31 C32 C33 -9.2(8)
C27 C31 C32 C33 172.3(5)
C30 C31 C32 C41 165.5(5)
C27 C31 C32 C41 -13.1(9)
C31 C32 C33 C34 -0.2(8)
C41 C32 C33 C34 -175.5(5)
C32 C33 C34 C35 4.6(9)
C32 C33 C34 C36 -179.1(5)
C15 C14 C35 C34 -179.6(5)
C13 C14 C35 C34 2.1(8)
C15 C14 C35 C30 -1.3(8)
C13 C14 C35 C30 -179.7(5)
C33 C34 C35 C14 178.8(5)
C36 C34 C35 C14 2.6(8)
C33 C34 C35 C30 0.6(8)
C36 C34 C35 C30 -175.7(5)
C31 C30 C35 C14 171.7(5)
C17 C30 C35 C14 -9.1(8)
C31 C30 C35 C34 -10.1(8)
C17 C30 C35 C34 169.1(5)
C13 N1 C36 O2 -174.6(5)
C1 N1 C36 O2 3.1(8)
C13 N1 C36 C34 4.5(8)
C1 N1 C36 C34 -177.8(5)
C33 C34 C36 O2 -2.8(9)
C35 C34 C36 O2 173.4(5)
C33 C34 C36 N1 178.0(5)
C35 C34 C36 N1 -5.8(8)
C17 C16 C37 F2 -9.1(8)
C15 C16 C37 F2 163.8(5)
C17 C16 C37 F1 -126.3(6)
C15 C16 C37 F1 46.6(6)
C17 C16 C37 C38 115.8(6)
C15 C16 C37 C38 -71.3(6)
F2 C37 C38 F4 80.3(5)
F1 C37 C38 F4 -165.7(4)
C16 C37 C38 F4 -47.5(6)
F2 C37 C38 F3 -163.4(4)
F1 C37 C38 F3 -49.4(5)
C16 C37 C38 F3 68.8(5)
F2 C37 C38 C39 -42.6(6)
F1 C37 C38 C39 71.5(5)
C16 C37 C38 C39 -170.4(5)
F4 C38 C39 F6 -43.2(7)
F3 C38 C39 F6 -158.1(5)
C37 C38 C39 F6 80.3(6)
F4 C38 C39 F5 -161.7(4)
F3 C38 C39 F5 83.3(6)
C37 C38 C39 F5 -38.2(6)
F4 C38 C39 C40 77.9(7)
F3 C38 C39 C40 -37.0(7)
C37 C38 C39 C40 -158.5(5)
F6 C39 C40 F8 -49.8(8)
F5 C39 C40 F8 68.0(7)
C38 C39 C40 F8 -170.4(6)
F6 C39 C40 F7 71.2(6)
F5 C39 C40 F7 -171.1(5)
C38 C39 C40 F7 -49.4(8)
F6 C39 C40 F9 -168.4(5)
F5 C39 C40 F9 -50.7(6)
C38 C39 C40 F9 71.0(7)
C33 C32 C41 F10 159.3(5)
C31 C32 C41 F10 -15.7(8)
C33 C32 C41 F11 42.0(6)
C31 C32 C41 F11 -133.0(5)
C33 C32 C41 C42 -75.5(6)
C31 C32 C41 C42 109.6(6)
F10 C41 C42 F12 83.7(5)
F11 C41 C42 F12 -163.6(4)
C32 C41 C42 F12 -44.7(6)
F10 C41 C42 F13 -160.4(4)
F11 C41 C42 F13 -47.7(5)
C32 C41 C42 F13 71.3(5)
F10 C41 C42 C43 -37.8(6)
F11 C41 C42 C43 74.9(5)
C32 C41 C42 C43 -166.1(4)
F12 C42 C43 F15 -161.5(5)
F13 C42 C43 F15 83.8(6)
C41 C42 C43 F15 -38.9(7)
F12 C42 C43 F14 -44.0(6)
F13 C42 C43 F14 -158.7(5)
C41 C42 C43 F14 78.6(6)
F12 C42 C43 C44 76.6(6)
F13 C42 C43 C44 -38.1(6)
C41 C42 C43 C44 -160.8(5)
F15 C43 C44 F18 -170.6(6)
F14 C43 C44 F18 72.1(8)
C42 C43 C44 F18 -48.5(7)
F15 C43 C44 F17 -46.6(8)
F14 C43 C44 F17 -163.9(6)
C42 C43 C44 F17 75.6(7)
F15 C43 C44 F16 69.9(6)
F14 C43 C44 F16 -47.4(7)
C42 C43 C44 F16 -167.9(5)
C22 N2 C45 C46 -89.0(6)
C23 N2 C45 C46 87.8(7)
C22 N2 C45 C50 88.9(6)
C23 N2 C45 C50 -94.4(6)
C50 C45 C46 C47 -0.9(9)
N2 C45 C46 C47 176.9(5)
C50 C45 C46 C54 179.5(6)
N2 C45 C46 C54 -2.7(9)
C45 C46 C47 C48 -0.2(9)
C54 C46 C47 C48 179.5(6)
C46 C47 C48 C49 0.9(9)
C47 C48 C49 C50 -0.7(10)
C48 C49 C50 C45 -0.3(9)
C48 C49 C50 C51 177.8(6)
C46 C45 C50 C49 1.1(9)
N2 C45 C50 C49 -176.6(5)
C46 C45 C50 C51 -176.9(6)
N2 C45 C50 C51 5.3(9)
C49 C50 C51 C52 -78.0(7)
C45 C50 C51 C52 99.9(6)
C49 C50 C51 C53 44.9(8)
C45 C50 C51 C53 -137.2(6)
C45 C46 C54 C55 118.7(7)
C47 C46 C54 C55 -60.9(8)
C45 C46 C54 C56 -118.1(7)
C47 C46 C54 C56 62.3(8)
